data_7705566
loop_
_publ_author_name
'Banasz, Rados\/law'
'Kubicki, Maciej'
'Wa\/l\;esa-Chorab, Monika'

_publ_section_title
;
 Yellow-to-brown and yellow-to-green electrochromic devices based on
 complexes of transition metal ions with a triphenylamine-based ligand.
;
_journal_issue 42
_journal_name_full 'Dalton transactions (Cambridge, England : 2003)'
_journal_page_first 15041
_journal_page_last 15053
_journal_paper_doi 10.1039/d0dt03232h
_journal_volume 49
_journal_year 2020
_chemical_formula_moiety 'C60 H50 Co N10, 2(Cl O4), C2 H3 N'
_chemical_formula_sum 'C62 H53 Cl2 Co N11 O8'
_chemical_formula_weight 1209.98
_space_group_crystal_system monoclinic
_space_group_IT_number 15
_space_group_name_Hall '-I 2ya'
_space_group_name_H-M_alt 'I 1 2/a 1'
_atom_sites_solution_hydrogens mixed
_audit_creation_method SHELXL-2014/7
_audit_update_record
;
2020-05-06 deposited with the CCDC.	2020-10-01 downloaded from the CCDC.
;
_cell_angle_alpha 90
_cell_angle_beta 98.379(5)
_cell_angle_gamma 90
_cell_formula_units_Z 4
_cell_length_a 18.9408(10)
_cell_length_b 9.9747(4)
_cell_length_c 33.4503(17)
_cell_measurement_reflns_used 3277
_cell_measurement_temperature 130(1)
_cell_measurement_theta_max 75.6830
_cell_measurement_theta_min 4.5830
_cell_volume 6252.3(5)
_computing_cell_refinement 'CrysAlisPro 1.171.40.53 (Rigaku OD, 2019)'
_computing_data_collection 'CrysAlisPro 1.171.40.53 (Rigaku OD, 2019)'
_computing_data_reduction 'CrysAlisPro 1.171.40.53 (Rigaku OD, 2019)'
_computing_molecular_graphics 'Mercury (Macrae et al., 2008)'
_computing_publication_material 'SHELXL-2014/7 (Sheldrick, 2015)'
_computing_structure_refinement 'SHELXL (Sheldrick, 2015)'
_computing_structure_solution 'SHELXT (Sheldrick, 2015)'
_diffrn_ambient_environment N~2~
_diffrn_ambient_temperature 130(1)
_diffrn_detector 'CCD plate'
_diffrn_detector_area_resol_mean 10.5357
_diffrn_detector_type Atlas
_diffrn_measured_fraction_theta_full 0.999
_diffrn_measured_fraction_theta_max 0.999
_diffrn_measurement_device 'four-circle diffractometer'
_diffrn_measurement_device_type 'SuperNova, Single source at offset/far, Atlas'
_diffrn_radiation_monochromator mirror
_diffrn_radiation_probe x-ray
_diffrn_radiation_type 'Cu K\a'
_diffrn_radiation_wavelength 1.54184
_diffrn_reflns_av_unetI/netI 0.0657
_diffrn_reflns_Laue_measured_fraction_full 0.999
_diffrn_reflns_Laue_measured_fraction_max 0.999
_diffrn_reflns_limit_h_max 22
_diffrn_reflns_limit_h_min -22
_diffrn_reflns_limit_k_max 11
_diffrn_reflns_limit_k_min -11
_diffrn_reflns_limit_l_max 40
_diffrn_reflns_limit_l_min -9
_diffrn_reflns_number 5627
_diffrn_reflns_point_group_measured_fraction_full 0.999
_diffrn_reflns_point_group_measured_fraction_max 0.999
_diffrn_reflns_theta_full 67.497
_diffrn_reflns_theta_max 67.497
_diffrn_reflns_theta_min 2.670
_diffrn_source 'micro-focus sealed X-ray tube'
_diffrn_source_type 'SuperNova (Cu) X-ray Source'
_exptl_absorpt_coefficient_mu 3.443
_exptl_absorpt_correction_T_max 0.68394
_exptl_absorpt_correction_T_min 0.66241
_exptl_absorpt_correction_type sphere
_exptl_absorpt_process_details
;
CrysAlisPro 1.171.40.53 (Rigaku Oxford Diffraction, 2019)
Spherical absorption correction
 using equivalent radius and absorption coefficient.
Empirical absorption correction using spherical harmonics,
 implemented in SCALE3 ABSPACK scaling algorithm.
;
_exptl_crystal_colour red
_exptl_crystal_density_diffrn 1.285
_exptl_crystal_description prism
_exptl_crystal_F_000 2508
_exptl_crystal_size_max 0.15
_exptl_crystal_size_mid 0.1
_exptl_crystal_size_min 0.08
_exptl_crystal_size_rad 0.05
_refine_diff_density_max 0.807
_refine_diff_density_min -0.893
_refine_diff_density_rms 0.090
_refine_ls_extinction_method none
_refine_ls_goodness_of_fit_ref 1.155
_refine_ls_hydrogen_treatment constr
_refine_ls_matrix_type full
_refine_ls_number_parameters 391
_refine_ls_number_reflns 5627
_refine_ls_number_restraints 0
_refine_ls_restrained_S_all 1.155
_refine_ls_R_factor_all 0.1097
_refine_ls_R_factor_gt 0.0885
_refine_ls_shift/su_max 0.000
_refine_ls_shift/su_mean 0.000
_refine_ls_structure_factor_coef Fsqd
_refine_ls_weighting_details 'w=1/[\s^2^(Fo^2^)+(0.0900P)^2^+18.0000P] where P=(Fo^2^+2Fc^2^)/3'
_refine_ls_weighting_scheme calc
_refine_ls_wR_factor_gt 0.2310
_refine_ls_wR_factor_ref 0.2452
_reflns_Friedel_coverage 0.000
_reflns_number_gt 4159
_reflns_number_total 5627
_reflns_threshold_expression 'I > 2\s(I)'
_cod_data_source_file d0dt03232h2.cif
_cod_data_source_block shelx
_cod_depositor_comments 'Adding full bibliography for 7705566.cif.'
_cod_original_sg_symbol_H-M 'I 2/a'
_cod_database_code 7705566
_shelx_shelxl_version_number 2014/7
_shelx_space_group_comment
;
The symmetry employed for this shelxl refinement is uniquely defined
by the following loop, which should always be used as a source of
symmetry information in preference to the above space-group names.
They are only intended as comments.
;

loop_
_space_group_symop_operation_xyz
'x, y, z'
'-x+1/2, y, -z'
'x+1/2, y+1/2, z+1/2'
'-x+1, y+1/2, -z+1/2'
'-x, -y, -z'
'x-1/2, -y, z'
'-x+1/2, -y+1/2, -z+1/2'
'x, -y+1/2, z+1/2'

loop_
_atom_site_label
_atom_site_type_symbol
_atom_site_fract_x
_atom_site_fract_y
_atom_site_fract_z
_atom_site_U_iso_or_equiv
_atom_site_adp_type
_atom_site_occupancy
_atom_site_site_symmetry_order
_atom_site_calc_flag
_atom_site_refinement_flags_posn
_atom_site_refinement_flags_adp
_atom_site_refinement_flags_occupancy
_atom_site_disorder_assembly
_atom_site_disorder_group
Co2 Co 0.2500 0.32683(12) 0.5000 0.0372(3) Uani 1 2 d S T P . .
Cl63 Cl 0.57782(9) 0.29729(18) 0.57442(7) 0.0773(6) Uani 1 1 d . . . . .
N1 N 0.1987(2) 0.4765(4) 0.46130(13) 0.0397(9) Uani 1 1 d . . . . .
N3 N 0.1433(2) 0.3066(4) 0.50634(12) 0.0404(9) Uani 1 1 d . . . . .
N4 N 0.2503(2) 0.1929(4) 0.54918(12) 0.0381(9) Uani 1 1 d . . . . .
N7 N 0.1275(2) 0.2080(5) 0.53122(13) 0.0428(10) Uani 1 1 d . . . . .
N39 N 0.5585(3) -0.1482(5) 0.69872(13) 0.0503(11) Uani 1 1 d . . . . .
O64 O 0.6458(2) 0.2703(5) 0.59503(17) 0.0747(14) Uani 1 1 d . . . . .
C5 C 0.1263(3) 0.4780(5) 0.45945(16) 0.0409(11) Uani 1 1 d . . . . .
C26 C 0.2379(3) -0.0021(5) 0.60541(16) 0.0424(12) Uani 1 1 d . . . . .
H26 H 0.2333 -0.0694 0.6241 0.051 Uiso 1 1 calc R U . . .
O65 O 0.5780(3) 0.4024(6) 0.54710(18) 0.0909(18) Uani 1 1 d . . . . .
C30 C 0.4383(3) 0.0010(5) 0.61274(15) 0.0409(11) Uani 1 1 d . . . . .
H30 H 0.4416 0.0374 0.5875 0.049 Uiso 1 1 calc R U . . .
C9 C 0.1850(3) 0.1481(5) 0.55493(15) 0.0396(11) Uani 1 1 d . . . . .
C33 C 0.4994(3) -0.0447(6) 0.63647(15) 0.0439(12) Uani 1 1 d . . . . .
H33 H 0.5431 -0.0373 0.6271 0.053 Uiso 1 1 calc R U . . .
C17 C 0.3060(3) 0.0457(5) 0.60151(15) 0.0391(11) Uani 1 1 d . . . . .
C10 C 0.3080(3) 0.1435(5) 0.57237(14) 0.0399(11) Uani 1 1 d . . . . .
H10 H 0.3523 0.1771 0.5686 0.048 Uiso 1 1 calc R U . . .
C27 C 0.3715(3) -0.0063(5) 0.62583(15) 0.0392(11) Uani 1 1 d . . . . .
C6 C 0.2290(3) 0.5593(5) 0.43694(15) 0.0438(12) Uani 1 1 d . . . . .
H6 H 0.2783 0.5587 0.4381 0.053 Uiso 1 1 calc R U . . .
C40 C 0.5629(3) -0.1340(6) 0.74095(16) 0.0460(12) Uani 1 1 d . . . . .
O66 O 0.5409(3) 0.1846(6) 0.5615(2) 0.109(2) Uani 1 1 d . . . . .
C8 C 0.0978(3) 0.3819(5) 0.48546(16) 0.0448(12) Uani 1 1 d . . . . .
H8 H 0.0492 0.3756 0.4868 0.054 Uiso 1 1 calc R U . . .
C34 C 0.4304(3) -0.1100(6) 0.68739(16) 0.0490(13) Uani 1 1 d . . . . .
H34 H 0.4270 -0.1492 0.7123 0.059 Uiso 1 1 calc R U . . .
C37 C 0.4964(3) -0.1014(6) 0.67392(16) 0.0447(12) Uani 1 1 d . . . . .
C41 C 0.6152(3) -0.2103(6) 0.68176(16) 0.0463(13) Uani 1 1 d . . . . .
C16 C 0.1780(3) 0.0474(5) 0.58254(16) 0.0430(12) Uani 1 1 d . . . . .
H16 H 0.1332 0.0140 0.5855 0.052 Uiso 1 1 calc R U . . .
C19 C 0.1157(3) 0.6469(6) 0.40811(18) 0.0517(14) Uani 1 1 d . . . . .
H19 H 0.0881 0.7042 0.3903 0.062 Uiso 1 1 calc R U . . .
C31 C 0.3695(3) -0.0605(6) 0.66397(16) 0.0465(12) Uani 1 1 d . . . . .
H31 H 0.3263 -0.0635 0.6740 0.056 Uiso 1 1 calc R U . . .
C42 C 0.5632(3) -0.2432(6) 0.76614(17) 0.0525(14) Uani 1 1 d . . . . .
H42 H 0.5645 -0.3288 0.7553 0.063 Uiso 1 1 calc R U . . .
C12 C 0.0836(3) 0.5612(6) 0.43307(18) 0.0506(13) Uani 1 1 d . . . . .
H12 H 0.0342 0.5601 0.4320 0.061 Uiso 1 1 calc R U . . .
C44 C 0.6016(3) -0.2942(6) 0.64885(17) 0.0501(13) Uani 1 1 d . . . . .
H44 H 0.5548 -0.3105 0.6371 0.060 Uiso 1 1 calc R U . . .
C13 C 0.1889(3) 0.6451(6) 0.41030(18) 0.0514(14) Uani 1 1 d . . . . .
H13 H 0.2112 0.7016 0.3939 0.062 Uiso 1 1 calc R U . . .
C14 C 0.0531(3) 0.1713(7) 0.53378(19) 0.0550(15) Uani 1 1 d . . . . .
H14A H 0.0360 0.2235 0.5545 0.082 Uiso 1 1 calc R U . . .
H14B H 0.0506 0.0778 0.5402 0.082 Uiso 1 1 calc R U . . .
H14C H 0.0241 0.1886 0.5083 0.082 Uiso 1 1 calc R U . . .
C51 C 0.6580(4) -0.3551(6) 0.63301(18) 0.0563(15) Uani 1 1 d . . . . .
H51 H 0.6488 -0.4103 0.6105 0.068 Uiso 1 1 calc R U . . .
C58 C 0.7269(4) -0.3333(8) 0.6508(2) 0.0642(18) Uani 1 1 d . . . . .
H58 H 0.7642 -0.3745 0.6403 0.077 Uiso 1 1 calc R U . . .
C45 C 0.6853(3) -0.1898(7) 0.6996(2) 0.0618(16) Uani 1 1 d . . . . .
H45 H 0.6952 -0.1349 0.7221 0.074 Uiso 1 1 calc R U . . .
C47 C 0.5615(4) -0.2293(7) 0.80707(19) 0.0588(16) Uani 1 1 d . . . . .
H47 H 0.5602 -0.3047 0.8233 0.071 Uiso 1 1 calc R U . . .
C55 C 0.5617(4) -0.1047(7) 0.82355(18) 0.0604(16) Uani 1 1 d . . . . .
H55 H 0.5607 -0.0944 0.8511 0.072 Uiso 1 1 calc R U . . .
C53 C 0.7409(4) -0.2522(9) 0.6834(2) 0.072(2) Uani 1 1 d . . . . .
H53 H 0.7879 -0.2379 0.6951 0.086 Uiso 1 1 calc R U . . .
C48 C 0.5635(6) 0.0049(7) 0.7994(2) 0.089(3) Uani 1 1 d . . . . .
H48 H 0.5641 0.0902 0.8107 0.106 Uiso 1 1 calc R U . . .
C43 C 0.5643(5) -0.0087(7) 0.7582(2) 0.077(2) Uani 1 1 d . . . . .
H43 H 0.5659 0.0672 0.7422 0.093 Uiso 1 1 calc R U . . .
O62 O 0.5330(6) 0.3478(11) 0.6046(3) 0.180(5) Uani 1 1 d . . . . .
C1A C 0.7500 0.1473(12) 0.5000 0.093(4) Uani 1 2 d S T P . .
H1A1 H 0.7704 0.0958 0.5235 0.140 Uiso 0.5 1 d R U P . .
H1A2 H 0.7519 0.2429 0.5055 0.140 Uiso 0.5 1 d R U P . .
H1A3 H 0.7722 0.1252 0.4765 0.140 Uiso 0.5 1 d R U P . .
C2A C 0.6727(11) 0.1097(16) 0.4907(4) 0.070(4) Uani 0.5 1 d . . P . .
N3A N 0.6153(10) 0.0805(19) 0.4826(4) 0.101(6) Uani 0.5 1 d . . P . .

loop_
_atom_site_aniso_label
_atom_site_aniso_U_11
_atom_site_aniso_U_22
_atom_site_aniso_U_33
_atom_site_aniso_U_23
_atom_site_aniso_U_13
_atom_site_aniso_U_12
Co2 0.0362(6) 0.0394(6) 0.0362(6) 0.000 0.0054(4) 0.000
Cl63 0.0503(9) 0.0590(9) 0.1156(15) 0.0176(9) -0.0111(9) -0.0022(7)
N1 0.040(2) 0.038(2) 0.040(2) 0.0002(18) 0.0040(18) 0.0006(18)
N3 0.044(2) 0.040(2) 0.037(2) -0.0010(18) 0.0079(18) 0.0022(19)
N4 0.039(2) 0.038(2) 0.037(2) 0.0014(17) 0.0065(17) -0.0016(18)
N7 0.036(2) 0.049(2) 0.044(2) 0.007(2) 0.0081(18) 0.003(2)
N39 0.048(3) 0.066(3) 0.037(2) 0.003(2) 0.0043(19) 0.014(2)
O64 0.048(2) 0.063(3) 0.105(4) 0.010(3) -0.015(2) 0.003(2)
C5 0.041(3) 0.038(3) 0.043(3) -0.003(2) 0.006(2) 0.000(2)
C26 0.047(3) 0.043(3) 0.039(3) 0.004(2) 0.014(2) 0.001(2)
O65 0.057(3) 0.105(4) 0.109(4) 0.048(4) 0.008(3) -0.018(3)
C30 0.046(3) 0.042(3) 0.035(2) 0.005(2) 0.008(2) 0.000(2)
C9 0.035(3) 0.045(3) 0.040(3) 0.001(2) 0.008(2) -0.001(2)
C33 0.040(3) 0.054(3) 0.039(3) 0.002(2) 0.007(2) -0.002(2)
C17 0.040(3) 0.043(3) 0.035(2) 0.000(2) 0.008(2) 0.000(2)
C10 0.040(3) 0.046(3) 0.033(2) 0.002(2) 0.005(2) -0.004(2)
C27 0.042(3) 0.038(2) 0.037(3) 0.000(2) 0.005(2) 0.002(2)
C6 0.045(3) 0.042(3) 0.043(3) 0.002(2) 0.002(2) -0.005(2)
C40 0.049(3) 0.052(3) 0.036(3) 0.001(2) 0.002(2) 0.010(3)
O66 0.086(4) 0.093(4) 0.135(6) 0.037(4) -0.029(4) -0.039(3)
C8 0.042(3) 0.048(3) 0.045(3) -0.006(2) 0.008(2) 0.004(2)
C34 0.053(3) 0.059(3) 0.037(3) 0.014(2) 0.013(2) 0.012(3)
C37 0.046(3) 0.049(3) 0.039(3) -0.002(2) 0.007(2) 0.007(2)
C41 0.045(3) 0.053(3) 0.042(3) 0.008(2) 0.011(2) 0.013(3)
C16 0.039(3) 0.047(3) 0.045(3) 0.003(2) 0.013(2) -0.001(2)
C19 0.055(3) 0.046(3) 0.051(3) 0.010(3) -0.004(3) 0.004(3)
C31 0.044(3) 0.054(3) 0.044(3) 0.004(2) 0.011(2) 0.002(3)
C42 0.065(4) 0.045(3) 0.046(3) 0.001(2) 0.006(3) 0.006(3)
C12 0.046(3) 0.045(3) 0.058(3) -0.003(3) -0.002(3) 0.003(2)
C44 0.050(3) 0.051(3) 0.049(3) 0.005(3) 0.008(2) 0.005(3)
C13 0.053(3) 0.044(3) 0.055(3) 0.006(3) 0.002(3) -0.006(3)
C14 0.032(3) 0.075(4) 0.060(3) 0.014(3) 0.012(2) -0.003(3)
C51 0.065(4) 0.058(3) 0.049(3) 0.000(3) 0.018(3) 0.010(3)
C58 0.057(4) 0.085(5) 0.053(4) 0.011(3) 0.015(3) 0.018(4)
C45 0.051(3) 0.081(4) 0.053(3) -0.003(3) 0.003(3) 0.009(3)
C47 0.068(4) 0.061(4) 0.050(3) 0.011(3) 0.015(3) 0.009(3)
C55 0.070(4) 0.072(4) 0.039(3) -0.002(3) 0.009(3) 0.012(3)
C53 0.043(3) 0.105(6) 0.067(4) 0.013(4) 0.008(3) 0.010(4)
C48 0.165(9) 0.053(4) 0.046(4) -0.008(3) 0.010(5) 0.011(5)
C43 0.136(7) 0.049(3) 0.046(4) 0.004(3) 0.016(4) 0.005(4)
O62 0.180(9) 0.204(10) 0.177(9) 0.047(8) 0.097(7) 0.114(8)
C1A 0.152(14) 0.066(6) 0.057(6) 0.000 -0.004(7) 0.000
C2A 0.100(12) 0.077(9) 0.033(6) -0.002(6) 0.006(7) 0.030(10)
N3A 0.122(14) 0.130(14) 0.053(7) 0.013(8) 0.017(8) 0.055(13)

loop_
_atom_type_symbol
_atom_type_description
_atom_type_scat_dispersion_real
_atom_type_scat_dispersion_imag
_atom_type_scat_source
C C 0.0181 0.0091 'International Tables Vol C Tables 4.2.6.8 and 6.1.1.4'
H H 0.0000 0.0000 'International Tables Vol C Tables 4.2.6.8 and 6.1.1.4'
Cl Cl 0.3639 0.7018 'International Tables Vol C Tables 4.2.6.8 and 6.1.1.4'
Co Co -2.3653 3.6143 'International Tables Vol C Tables 4.2.6.8 and 6.1.1.4'
N N 0.0311 0.0180 'International Tables Vol C Tables 4.2.6.8 and 6.1.1.4'
O O 0.0492 0.0322 'International Tables Vol C Tables 4.2.6.8 and 6.1.1.4'

loop_
_geom_angle_atom_site_label_1
_geom_angle_atom_site_label_2
_geom_angle_atom_site_label_3
_geom_angle
_geom_angle_site_symmetry_1
_geom_angle_site_symmetry_3
_geom_angle_publ_flag
N3 Co2 N3 168.8(2) . 2_556 ?
N3 Co2 N1 111.92(17) . 2_556 ?
N3 Co2 N1 76.35(17) 2_556 2_556 ?
N3 Co2 N1 76.35(17) . . ?
N3 Co2 N1 111.92(17) 2_556 . ?
N1 Co2 N1 90.3(2) 2_556 . ?
N3 Co2 N4 97.24(17) . 2_556 ?
N3 Co2 N4 75.60(16) 2_556 2_556 ?
N1 Co2 N4 150.30(17) 2_556 2_556 ?
N1 Co2 N4 91.20(16) . 2_556 ?
N3 Co2 N4 75.59(16) . . ?
N3 Co2 N4 97.23(16) 2_556 . ?
N1 Co2 N4 91.20(16) 2_556 . ?
N1 Co2 N4 150.29(17) . . ?
N4 Co2 N4 101.8(2) 2_556 . ?
O66 Cl63 O65 117.6(4) . . ?
O66 Cl63 O64 113.1(4) . . ?
O65 Cl63 O64 112.3(3) . . ?
O66 Cl63 O62 100.2(6) . . ?
O65 Cl63 O62 104.2(5) . . ?
O64 Cl63 O62 107.7(5) . . ?
C6 N1 C5 118.7(4) . . ?
C6 N1 Co2 127.3(4) . . ?
C5 N1 Co2 113.8(3) . . ?
C8 N3 N7 125.1(5) . . ?
C8 N3 Co2 118.6(4) . . ?
N7 N3 Co2 116.2(3) . . ?
C10 N4 C9 118.7(4) . . ?
C10 N4 Co2 126.3(3) . . ?
C9 N4 Co2 114.8(3) . . ?
N3 N7 C9 116.2(4) . . ?
N3 N7 C14 121.2(4) . . ?
C9 N7 C14 122.6(5) . . ?
C40 N39 C37 118.5(5) . . ?
C40 N39 C41 120.2(5) . . ?
C37 N39 C41 121.3(4) . . ?
N1 C5 C12 121.7(5) . . ?
N1 C5 C8 115.2(5) . . ?
C12 C5 C8 123.0(5) . . ?
C16 C26 C17 121.8(5) . . ?
C16 C26 H26 119.1 . . ?
C17 C26 H26 119.1 . . ?
C33 C30 C27 121.5(5) . . ?
C33 C30 H30 119.3 . . ?
C27 C30 H30 119.3 . . ?
N4 C9 C16 120.9(5) . . ?
N4 C9 N7 115.7(4) . . ?
C16 C9 N7 123.4(5) . . ?
C30 C33 C37 121.0(5) . . ?
C30 C33 H33 119.5 . . ?
C37 C33 H33 119.5 . . ?
C10 C17 C26 115.2(5) . . ?
C10 C17 C27 122.0(5) . . ?
C26 C17 C27 122.8(5) . . ?
N4 C10 C17 124.4(5) . . ?
N4 C10 H10 117.8 . . ?
C17 C10 H10 117.8 . . ?
C31 C27 C30 117.0(5) . . ?
C31 C27 C17 120.6(5) . . ?
C30 C27 C17 122.4(5) . . ?
N1 C6 C13 121.9(5) . . ?
N1 C6 H6 119.0 . . ?
C13 C6 H6 119.0 . . ?
C43 C40 C42 117.6(5) . . ?
C43 C40 N39 120.5(5) . . ?
C42 C40 N39 121.9(5) . . ?
N3 C8 C5 116.0(5) . . ?
N3 C8 H8 122.0 . . ?
C5 C8 H8 122.0 . . ?
C31 C34 C37 120.5(5) . . ?
C31 C34 H34 119.8 . . ?
C37 C34 H34 119.8 . . ?
C33 C37 C34 118.3(5) . . ?
C33 C37 N39 121.8(5) . . ?
C34 C37 N39 119.9(5) . . ?
C44 C41 C45 119.2(5) . . ?
C44 C41 N39 121.1(5) . . ?
C45 C41 N39 119.6(5) . . ?
C26 C16 C9 118.9(5) . . ?
C26 C16 H16 120.5 . . ?
C9 C16 H16 120.5 . . ?
C13 C19 C12 118.9(5) . . ?
C13 C19 H19 120.5 . . ?
C12 C19 H19 120.5 . . ?
C34 C31 C27 121.7(5) . . ?
C34 C31 H31 119.2 . . ?
C27 C31 H31 119.2 . . ?
C40 C42 C47 121.9(6) . . ?
C40 C42 H42 119.0 . . ?
C47 C42 H42 119.0 . . ?
C5 C12 C19 119.0(5) . . ?
C5 C12 H12 120.5 . . ?
C19 C12 H12 120.5 . . ?
C41 C44 C51 120.1(6) . . ?
C41 C44 H44 119.9 . . ?
C51 C44 H44 119.9 . . ?
C19 C13 C6 119.8(6) . . ?
C19 C13 H13 120.1 . . ?
C6 C13 H13 120.1 . . ?
N7 C14 H14A 109.5 . . ?
N7 C14 H14B 109.5 . . ?
H14A C14 H14B 109.5 . . ?
N7 C14 H14C 109.5 . . ?
H14A C14 H14C 109.5 . . ?
H14B C14 H14C 109.5 . . ?
C58 C51 C44 119.9(6) . . ?
C58 C51 H51 120.0 . . ?
C44 C51 H51 120.0 . . ?
C53 C58 C51 120.5(6) . . ?
C53 C58 H58 119.8 . . ?
C51 C58 H58 119.8 . . ?
C41 C45 C53 119.7(6) . . ?
C41 C45 H45 120.2 . . ?
C53 C45 H45 120.2 . . ?
C55 C47 C42 119.7(6) . . ?
C55 C47 H47 120.2 . . ?
C42 C47 H47 120.2 . . ?
C47 C55 C48 119.5(6) . . ?
C47 C55 H55 120.3 . . ?
C48 C55 H55 120.3 . . ?
C58 C53 C45 120.5(7) . . ?
C58 C53 H53 119.8 . . ?
C45 C53 H53 119.8 . . ?
C55 C48 C43 121.0(6) . . ?
C55 C48 H48 119.5 . . ?
C43 C48 H48 119.5 . . ?
C40 C43 C48 120.3(6) . . ?
C40 C43 H43 119.9 . . ?
C48 C43 H43 119.9 . . ?
C2A C1A C2A 151.0(15) . 2_656 ?
C2A C1A H1A1 107.3 . . ?
C2A C1A H1A1 55.8 2_656 . ?
C2A C1A H1A2 107.1 . . ?
C2A C1A H1A2 101.4 2_656 . ?
H1A1 C1A H1A2 111.6 . . ?
C2A C1A H1A3 107.4 . . ?
C2A C1A H1A3 65.6 2_656 . ?
H1A1 C1A H1A3 111.6 . . ?
H1A2 C1A H1A3 111.5 . . ?
N3A C2A C1A 178.0(15) . . ?

loop_
_geom_bond_atom_site_label_1
_geom_bond_atom_site_label_2
_geom_bond_distance
_geom_bond_site_symmetry_2
_geom_bond_publ_flag
Co2 N3 2.072(4) . ?
Co2 N3 2.072(4) 2_556 ?
Co2 N1 2.117(4) 2_556 ?
Co2 N1 2.117(4) . ?
Co2 N4 2.119(4) 2_556 ?
Co2 N4 2.119(4) . ?
Cl63 O66 1.361(6) . ?
Cl63 O65 1.391(5) . ?
Cl63 O64 1.395(5) . ?
Cl63 O62 1.499(8) . ?
N1 C6 1.345(7) . ?
N1 C5 1.364(7) . ?
N3 C8 1.273(7) . ?
N3 N7 1.350(6) . ?
N4 C10 1.338(7) . ?
N4 C9 1.354(7) . ?
N7 C9 1.386(7) . ?
N7 C14 1.471(7) . ?
N39 C40 1.410(7) . ?
N39 C37 1.415(7) . ?
N39 C41 1.428(7) . ?
C5 C12 1.384(8) . ?
C5 C8 1.450(8) . ?
C26 C16 1.365(8) . ?
C26 C17 1.399(7) . ?
C26 H26 0.9300 . ?
C30 C33 1.382(7) . ?
C30 C27 1.398(7) . ?
C30 H30 0.9300 . ?
C9 C16 1.384(7) . ?
C33 C37 1.383(8) . ?
C33 H33 0.9300 . ?
C17 C10 1.383(7) . ?
C17 C27 1.475(7) . ?
C10 H10 0.9300 . ?
C27 C31 1.391(7) . ?
C6 C13 1.381(8) . ?
C6 H6 0.9300 . ?
C40 C43 1.376(9) . ?
C40 C42 1.377(8) . ?
C8 H8 0.9300 . ?
C34 C31 1.386(8) . ?
C34 C37 1.393(8) . ?
C34 H34 0.9300 . ?
C41 C44 1.377(8) . ?
C41 C45 1.388(9) . ?
C16 H16 0.9300 . ?
C19 C13 1.378(9) . ?
C19 C12 1.394(8) . ?
C19 H19 0.9300 . ?
C31 H31 0.9300 . ?
C42 C47 1.381(8) . ?
C42 H42 0.9300 . ?
C12 H12 0.9300 . ?
C44 C51 1.399(8) . ?
C44 H44 0.9300 . ?
C13 H13 0.9300 . ?
C14 H14A 0.9600 . ?
C14 H14B 0.9600 . ?
C14 H14C 0.9600 . ?
C51 C58 1.369(10) . ?
C51 H51 0.9300 . ?
C58 C53 1.353(11) . ?
C58 H58 0.9300 . ?
C45 C53 1.399(10) . ?
C45 H45 0.9300 . ?
C47 C55 1.359(9) . ?
C47 H47 0.9300 . ?
C55 C48 1.363(10) . ?
C55 H55 0.9300 . ?
C53 H53 0.9300 . ?
C48 C43 1.386(9) . ?
C48 H48 0.9300 . ?
C43 H43 0.9300 . ?
C1A C2A 1.50(2) . ?
C1A C2A 1.50(2) 2_656 ?
C1A H1A1 0.9698 . ?
C1A H1A2 0.9704 . ?
C1A H1A3 0.9699 . ?
C2A N3A 1.12(2) . ?
